data_1548852
loop_
_publ_author_name
'Dranka, Maciej'
'Jankowski, Piotr'
'\.Zukowska, Gra\.zyna Z.'

_publ_section_title
;
 Snapshots of the Hydrolysis of Lithium 4,5-Dicyanoimidazolate--Glyme
 Solvates. Impact of Water Molecules on Aggregation Processes in
 Lithium-Ion Battery Electrolytes
;
_journal_name_full 'The Journal of Physical Chemistry C'
_journal_paper_doi 10.1021/acs.jpcc.7b11145
_journal_year 2018
_chemical_formula_moiety 'C12 H8 F6 Li2 N8 O4, C4 H10 O2'
_chemical_formula_sum 'C16 H18 F6 Li2 N8 O6'
_chemical_formula_weight 546.26
_space_group_crystal_system monoclinic
_space_group_IT_number 14
_space_group_name_Hall '-P 2yn'
_space_group_name_H-M_alt 'P 1 21/n 1'
_symmetry_space_group_name_Hall '-P 2yn'
_symmetry_space_group_name_H-M 'P 1 21/n 1'
_atom_sites_solution_hydrogens mixed
_atom_sites_solution_primary dual
_audit_creation_date 2017-10-22
_audit_creation_method
;
Olex2 1.2-beta
(compiled 2017.08.10 svn.r3458 for OlexSys, GUI svn.r5381)
;
_cell_angle_alpha 90
_cell_angle_beta 91.5(3)
_cell_angle_gamma 90
_cell_formula_units_Z 4
_cell_length_a 8.653(14)
_cell_length_b 18.007(5)
_cell_length_c 16.68(4)
_cell_measurement_reflns_used 200
_cell_measurement_temperature 120.0(1)
_cell_measurement_theta_max 25.7390
_cell_measurement_theta_min 4.1650
_cell_volume 2598(8)
_computing_cell_refinement 'CrysAlisPro 1.171.38.46 (Rigaku OD, 2015)'
_computing_data_collection 'CrysAlisPro 1.171.38.46 (Rigaku OD, 2015)'
_computing_data_reduction 'CrysAlisPro 1.171.38.46 (Rigaku OD, 2015)'
_computing_molecular_graphics 'Olex2 (Dolomanov et al., 2009)'
_computing_publication_material 'Olex2 (Dolomanov et al., 2009)'
_computing_structure_refinement 'ShelXL (Sheldrick, 2015)'
_computing_structure_solution 'ShelXT (Sheldrick, 2015)'
_diffrn_ambient_environment N~2~
_diffrn_ambient_temperature 120.0(1)
_diffrn_detector 'CCD plate'
_diffrn_detector_area_resol_mean 10.3347
_diffrn_detector_type Atlas
_diffrn_measured_fraction_theta_full 0.998
_diffrn_measured_fraction_theta_max 0.998
_diffrn_measurement_details
;
List of Runs (angles in degrees, time in seconds):

  # Type    Start    End  Width  t~exp~   \w     \q     \k     \f   Frames
--------------------------------------------------------------------------
  1  \w    -77.00 -32.00   0.50   20.00    --  -14.25 133.00  -6.25   90
  2  \w    -77.00 -16.00   0.50   20.00    --  -14.25 133.00 170.07  122
  3  \w    -10.00  89.00   0.50   20.00    --   14.87  57.00-180.00  198
  4  \w     -2.00  91.00   0.50   20.00    --   14.87  38.00  90.00  186
  5  \w    -61.00  41.00   0.50   20.00    --   14.87 -38.00  30.00  204
  6  \w    -58.00  44.00   0.50   20.00    --   14.87 -57.00 -60.00  204
  7  \w    -55.00  48.00   0.50   20.00    --   14.87 -77.00-180.00  206
  8  \w    -17.00  79.00   0.50   20.00    --   14.87  77.00 -60.00  192
;
_diffrn_measurement_device 'four-circle diffractometer'
_diffrn_measurement_device_type 'Xcalibur, Atlas, Gemini ultra'
_diffrn_measurement_method '\w scans'
_diffrn_orient_matrix_type 'CrysAlisPro convention (1999,Acta A55,543-557)'
_diffrn_orient_matrix_UB_11 -0.0210558000
_diffrn_orient_matrix_UB_12 0.0356516000
_diffrn_orient_matrix_UB_13 -0.0143692000
_diffrn_orient_matrix_UB_21 -0.0782928000
_diffrn_orient_matrix_UB_22 -0.0116357000
_diffrn_orient_matrix_UB_23 -0.0038197000
_diffrn_orient_matrix_UB_31 -0.0133857000
_diffrn_orient_matrix_UB_32 0.0117675000
_diffrn_orient_matrix_UB_33 0.0399048000
_diffrn_radiation_monochromator graphite
_diffrn_radiation_probe x-ray
_diffrn_radiation_type MoK\a
_diffrn_radiation_wavelength 0.71073
_diffrn_reflns_av_unetI/netI 0.0150
_diffrn_reflns_Laue_measured_fraction_full 0.998
_diffrn_reflns_Laue_measured_fraction_max 0.998
_diffrn_reflns_limit_h_max 10
_diffrn_reflns_limit_h_min -10
_diffrn_reflns_limit_k_max 22
_diffrn_reflns_limit_k_min -22
_diffrn_reflns_limit_l_max 20
_diffrn_reflns_limit_l_min -20
_diffrn_reflns_number 9822
_diffrn_reflns_point_group_measured_fraction_full 0.998
_diffrn_reflns_point_group_measured_fraction_max 0.998
_diffrn_reflns_theta_full 25.242
_diffrn_reflns_theta_max 25.998
_diffrn_reflns_theta_min 3.266
_diffrn_source 'fine-focus sealed X-ray tube'
_diffrn_source_type 'Enhance (Mo) X-ray Source'
_exptl_absorpt_coefficient_mu 0.132
_exptl_absorpt_correction_T_max 1.00000
_exptl_absorpt_correction_T_min 0.69630
_exptl_absorpt_correction_type multi-scan
_exptl_absorpt_process_details
;
CrysAlisPro 1.171.38.46 (Rigaku Oxford Diffraction, 2015)
Empirical absorption correction using spherical harmonics,
 implemented in SCALE3 ABSPACK scaling algorithm.
;
_exptl_crystal_colour colourless
_exptl_crystal_colour_primary colourless
_exptl_crystal_density_diffrn 1.396
_exptl_crystal_description block
_exptl_crystal_F_000 1112
_exptl_crystal_size_max 0.732
_exptl_crystal_size_mid 0.681
_exptl_crystal_size_min 0.297
_refine_diff_density_max 0.705
_refine_diff_density_min -0.728
_refine_diff_density_rms 0.159
_refine_ls_extinction_method none
_refine_ls_goodness_of_fit_ref 2.045
_refine_ls_hydrogen_treatment mixed
_refine_ls_matrix_type full
_refine_ls_number_parameters 409
_refine_ls_number_reflns 9822
_refine_ls_number_restraints 106
_refine_ls_restrained_S_all 2.059
_refine_ls_R_factor_all 0.1380
_refine_ls_R_factor_gt 0.1287
_refine_ls_shift/su_max 0.000
_refine_ls_shift/su_mean 0.000
_refine_ls_structure_factor_coef Fsqd
_refine_ls_weighting_details 'w=1/[\s^2^(Fo^2^)+(0.2000P)^2^] where P=(Fo^2^+2Fc^2^)/3'
_refine_ls_weighting_scheme calc
_refine_ls_wR_factor_gt 0.4384
_refine_ls_wR_factor_ref 0.4439
_reflns_Friedel_coverage 0.000
_reflns_number_gt 8031
_reflns_number_total 9822
_reflns_threshold_expression 'I > 2\s(I)'
_cod_data_source_file jp7b11145_si_001.cif
_cod_data_source_block 2xG1
_cod_original_cell_volume 2599(7)
_cod_database_code 1548852
_shelx_shelxl_version_number 2017/1
_shelx_space_group_comment
;
The symmetry employed for this shelxl refinement is uniquely defined
by the following loop, which should always be used as a source of
symmetry information in preference to the above space-group names.
They are only intended as comments.
;
_twin_special_details
;
Component 2 rotated by -179.5576\% 
 around [-0.01 -0.00 1.00] (reciprocal) or [0.00 0.00 1.00] (direct)

;

loop_
_space_group_symop_operation_xyz
'x, y, z'
'-x+1/2, y+1/2, -z+1/2'
'-x, -y, -z'
'x-1/2, -y-1/2, z-1/2'

loop_
_atom_site_label
_atom_site_type_symbol
_atom_site_fract_x
_atom_site_fract_y
_atom_site_fract_z
_atom_site_U_iso_or_equiv
_atom_site_adp_type
_atom_site_occupancy
_atom_site_site_symmetry_order
_atom_site_calc_flag
_atom_site_refinement_flags_posn
_atom_site_refinement_flags_adp
_atom_site_refinement_flags_occupancy
_atom_site_disorder_assembly
_atom_site_disorder_group
F4 F 1.1667(6) 0.4709(3) 0.4938(3) 0.0667(14) Uani 1 1 d . . . . .
F5 F 1.2299(6) 0.3972(3) 0.5868(2) 0.0650(15) Uani 1 1 d . . . . .
F6 F 1.2463(6) 0.3643(4) 0.4643(4) 0.088(2) Uani 1 1 d . . . . .
O1 O 0.3097(5) 0.3531(2) 0.79001(18) 0.0251(9) Uani 1 1 d D . . . .
H1A H 0.325(9) 0.3972(15) 0.773(3) 0.038 Uiso 1 1 d DR . . . .
H1B H 0.328(9) 0.353(3) 0.8403(12) 0.038 Uiso 1 1 d DR . . . .
O2 O 0.4893(5) 0.1923(2) 0.7896(2) 0.0319(10) Uani 1 1 d D . . . .
H2A H 0.473(7) 0.176(4) 0.837(2) 0.048 Uiso 1 1 d DR . . . .
H2B H 0.587(2) 0.192(5) 0.784(3) 0.048 Uiso 1 1 d DR . . . .
O3 O 0.3051(5) 0.3197(2) 0.25484(18) 0.0295(10) Uani 1 1 d D . . . .
H3A H 0.307(11) 0.3637(14) 0.274(3) 0.044 Uiso 1 1 d DR . . . .
H3B H 0.320(10) 0.324(3) 0.2046(12) 0.044 Uiso 1 1 d DR . . . .
O4 O 0.4890(5) 0.1589(3) 0.25262(19) 0.0325(10) Uani 1 1 d D . . . .
H4A H 0.485(7) 0.146(4) 0.2033(15) 0.049 Uiso 1 1 d DR . . . .
H4B H 0.583(3) 0.166(5) 0.266(3) 0.049 Uiso 1 1 d DR . . . .
N1 N -0.1357(6) 0.1591(3) 0.5913(2) 0.0282(11) Uani 1 1 d . . . . .
N2 N -0.1297(6) 0.1425(3) 0.4563(2) 0.0275(11) Uani 1 1 d . . . . .
N3 N 0.2220(6) 0.2273(3) 0.6582(2) 0.0309(12) Uani 1 1 d . . . . .
N4 N 0.2314(6) 0.1955(3) 0.3882(2) 0.0331(12) Uani 1 1 d . . . . .
N5 N 0.9225(6) 0.3656(3) 0.5861(2) 0.0259(11) Uani 1 1 d . . . . .
N6 N 0.9232(6) 0.3514(3) 0.4505(2) 0.0253(11) Uani 1 1 d . . . . .
N7 N 0.5646(7) 0.3076(3) 0.6567(2) 0.0316(12) Uani 1 1 d . . . . .
N8 N 0.5658(6) 0.2791(3) 0.3861(2) 0.0314(12) Uani 1 1 d . . . . .
C00T C 1.1596(8) 0.4007(4) 0.5158(3) 0.0311(13) Uani 1 1 d . . . . .
C00X C -0.3715(8) 0.1093(4) 0.5252(3) 0.0389(11) Uani 1 1 d D U . . .
C1 C -0.2112(8) 0.1380(3) 0.5241(3) 0.0299(12) Uani 1 1 d . U . . .
C2 C 0.0095(7) 0.1678(3) 0.4820(3) 0.0253(12) Uani 1 1 d . . . . .
C3 C 0.0047(7) 0.1790(3) 0.5647(3) 0.0253(12) Uani 1 1 d . . . . .
C4 C 0.1324(8) 0.1822(3) 0.4298(3) 0.0294(13) Uani 1 1 d . . . . .
C5 C 0.1248(7) 0.2053(3) 0.6174(3) 0.0261(12) Uani 1 1 d . . . . .
C6 C 0.9991(7) 0.3711(3) 0.5172(3) 0.0248(12) Uani 1 1 d . . . . .
C7 C 0.7845(7) 0.3384(3) 0.5605(3) 0.0236(12) Uani 1 1 d . . . . .
C8 C 0.7836(7) 0.3299(3) 0.4781(3) 0.0265(12) Uani 1 1 d . . . . .
C9 C 0.6603(7) 0.3215(3) 0.6145(3) 0.0269(13) Uani 1 1 d . . . . .
C10 C 0.6634(7) 0.3010(3) 0.4268(3) 0.0258(12) Uani 1 1 d . . . . .
Li1 Li 0.3933(11) 0.2699(5) 0.7312(4) 0.0238(19) Uani 1 1 d . . . . .
Li2 Li 0.3932(12) 0.2361(5) 0.3122(4) 0.028(2) Uani 1 1 d . . . . .
F1 F -0.3903(17) 0.0464(8) 0.5607(9) 0.059(3) Uani 0.68(4) 1 d D U P A 1
F2 F -0.4294(14) 0.1040(9) 0.4500(5) 0.038(2) Uani 0.68(4) 1 d D U P A 1
F3 F -0.4691(11) 0.1583(8) 0.5601(10) 0.059(3) Uani 0.68(4) 1 d D U P A 1
F1A F -0.352(3) 0.0337(8) 0.5398(15) 0.046(4) Uani 0.32(4) 1 d D U P A 2
F2A F -0.461(4) 0.112(2) 0.4616(13) 0.051(5) Uani 0.32(4) 1 d D U P A 2
F3A F -0.448(3) 0.1319(18) 0.5873(13) 0.053(4) Uani 0.32(4) 1 d D U P A 2
O5 O 0.2961(7) 0.5009(3) 0.7617(3) 0.0466(13) Uani 1 1 d . . . . .
O6 O 0.6169(8) 0.5379(3) 0.7108(3) 0.0568(15) Uani 1 1 d D . . . .
C11 C 0.1542(14) 0.5253(5) 0.7961(6) 0.073(3) Uani 1 1 d . . . . .
H11A H 0.067472 0.513620 0.759273 0.110 Uiso 1 1 calc GR . . . .
H11B H 0.158518 0.579017 0.805117 0.110 Uiso 1 1 calc GR . . . .
H11C H 0.139884 0.499797 0.847247 0.110 Uiso 1 1 calc GR . . . .
C12 C 0.3390(10) 0.5457(4) 0.6961(3) 0.0419(17) Uani 1 1 d . . . . .
H12A H 0.350557 0.597919 0.713955 0.050 Uiso 1 1 calc R . . . .
H12B H 0.256790 0.543918 0.653776 0.050 Uiso 1 1 calc R . . . .
C13 C 0.4859(9) 0.5194(4) 0.6634(3) 0.0395(16) Uani 1 1 d . . . . .
H13A H 0.481152 0.464736 0.657565 0.047 Uiso 1 1 calc R . . . .
H13B H 0.497490 0.540841 0.609216 0.047 Uiso 1 1 calc R . . . .
C14A C 0.740(3) 0.4907(16) 0.7253(19) 0.063(3) Uani 0.297(16) 1 d D U P B 1
H14A H 0.704942 0.439093 0.720948 0.094 Uiso 0.297(16) 1 calc GR . P B 1
H14B H 0.783035 0.499578 0.779445 0.094 Uiso 0.297(16) 1 calc GR . P B 1
H14C H 0.820074 0.499867 0.685974 0.094 Uiso 0.297(16) 1 calc GR . P B 1
C14 C 0.6597(19) 0.4875(7) 0.7705(7) 0.063(3) Uani 0.703(16) 1 d D U P B 2
H14D H 0.583772 0.488631 0.813024 0.094 Uiso 0.703(16) 1 calc GR . P B 2
H14E H 0.761799 0.500803 0.792892 0.094 Uiso 0.703(16) 1 calc GR . P B 2
H14F H 0.663749 0.437395 0.747603 0.094 Uiso 0.703(16) 1 calc GR . P B 2

loop_
_atom_site_aniso_label
_atom_site_aniso_U_11
_atom_site_aniso_U_22
_atom_site_aniso_U_33
_atom_site_aniso_U_23
_atom_site_aniso_U_13
_atom_site_aniso_U_12
F4 0.038(3) 0.049(3) 0.112(3) 0.026(2) -0.005(2) -0.017(2)
F5 0.042(3) 0.095(4) 0.057(2) 0.021(2) -0.0209(19) -0.028(3)
F6 0.033(3) 0.105(5) 0.127(4) -0.069(4) 0.035(3) -0.025(3)
O1 0.026(2) 0.030(2) 0.0188(15) 0.0038(12) -0.0014(13) 0.0016(18)
O2 0.028(3) 0.044(3) 0.0237(17) 0.0069(14) 0.0021(15) 0.000(2)
O3 0.029(2) 0.040(2) 0.0191(16) -0.0016(13) 0.0014(14) -0.0059(19)
O4 0.026(3) 0.050(3) 0.0220(17) -0.0039(15) -0.0016(14) -0.001(2)
N1 0.030(3) 0.034(3) 0.0211(19) 0.0017(16) 0.0002(17) -0.004(2)
N2 0.030(3) 0.033(3) 0.0192(19) -0.0032(15) -0.0010(17) -0.003(2)
N3 0.028(3) 0.041(3) 0.024(2) -0.0004(17) -0.0038(18) 0.002(2)
N4 0.025(3) 0.051(3) 0.024(2) 0.0008(18) 0.0028(18) 0.001(2)
N5 0.027(3) 0.030(2) 0.0200(19) 0.0012(15) 0.0003(17) 0.000(2)
N6 0.025(3) 0.029(2) 0.0225(19) -0.0015(15) 0.0006(17) -0.001(2)
N7 0.031(3) 0.044(3) 0.0200(19) -0.0016(17) 0.0021(19) -0.002(2)
N8 0.026(3) 0.045(3) 0.023(2) -0.0009(17) -0.0018(18) -0.007(2)
C00T 0.026(3) 0.037(3) 0.030(2) -0.003(2) 0.002(2) -0.002(3)
C00X 0.035(3) 0.053(3) 0.0291(19) -0.0034(16) 0.0020(16) -0.015(2)
C1 0.033(2) 0.036(3) 0.021(2) -0.0006(18) 0.0004(18) -0.007(2)
C2 0.030(3) 0.027(3) 0.019(2) 0.0020(17) 0.000(2) 0.003(2)
C3 0.026(3) 0.031(3) 0.019(2) 0.0000(17) 0.0017(19) 0.000(2)
C4 0.038(4) 0.033(3) 0.017(2) -0.0001(18) -0.003(2) -0.005(3)
C5 0.026(3) 0.033(3) 0.019(2) -0.0003(18) 0.001(2) 0.001(2)
C6 0.025(3) 0.025(3) 0.024(2) -0.0003(18) 0.000(2) 0.000(2)
C7 0.026(3) 0.026(3) 0.018(2) 0.0015(17) -0.0004(18) 0.002(2)
C8 0.032(3) 0.029(3) 0.018(2) -0.0007(17) -0.004(2) 0.004(2)
C9 0.030(4) 0.033(3) 0.018(2) -0.0019(18) -0.003(2) 0.003(3)
C10 0.026(3) 0.034(3) 0.017(2) 0.0026(18) 0.0025(19) -0.001(2)
Li1 0.016(5) 0.034(5) 0.021(3) 0.001(3) -0.002(3) -0.001(4)
Li2 0.034(6) 0.030(5) 0.021(3) -0.002(3) 0.000(3) -0.004(4)
F1 0.036(6) 0.076(4) 0.064(5) 0.030(4) -0.001(4) -0.019(4)
F2 0.024(4) 0.060(5) 0.031(2) -0.002(2) 0.003(2) -0.011(3)
F3 0.039(4) 0.076(5) 0.061(6) -0.027(4) 0.013(4) -0.014(3)
F1A 0.035(9) 0.055(3) 0.049(9) 0.005(4) 0.006(6) -0.019(3)
F2A 0.035(8) 0.083(13) 0.036(5) 0.002(6) -0.003(6) -0.011(7)
F3A 0.041(7) 0.076(9) 0.041(5) -0.015(6) 0.012(5) -0.023(6)
O5 0.049(4) 0.036(3) 0.056(2) 0.0117(18) 0.016(2) 0.006(2)
O6 0.053(4) 0.053(3) 0.064(3) -0.002(2) -0.014(2) -0.016(3)
C11 0.073(7) 0.051(5) 0.097(6) 0.007(4) 0.048(5) 0.009(5)
C12 0.051(5) 0.039(4) 0.035(3) 0.006(2) 0.001(3) 0.000(3)
C13 0.046(5) 0.035(3) 0.037(3) -0.003(2) 0.001(3) -0.012(3)
C14A 0.065(6) 0.052(5) 0.070(5) -0.008(4) -0.028(4) 0.008(5)
C14 0.065(6) 0.052(5) 0.070(5) -0.008(4) -0.028(4) 0.008(5)

loop_
_atom_type_symbol
_atom_type_description
_atom_type_scat_dispersion_real
_atom_type_scat_dispersion_imag
_atom_type_scat_source
C C 0.0033 0.0016 'International Tables Vol C Tables 4.2.6.8 and 6.1.1.4'
H H 0.0000 0.0000 'International Tables Vol C Tables 4.2.6.8 and 6.1.1.4'
Li Li -0.0003 0.0001 'International Tables Vol C Tables 4.2.6.8 and 6.1.1.4'
N N 0.0061 0.0033 'International Tables Vol C Tables 4.2.6.8 and 6.1.1.4'
O O 0.0106 0.0060 'International Tables Vol C Tables 4.2.6.8 and 6.1.1.4'
F F 0.0171 0.0103 'International Tables Vol C Tables 4.2.6.8 and 6.1.1.4'

loop_
_exptl_crystal_face_index_h
_exptl_crystal_face_index_k
_exptl_crystal_face_index_l
_exptl_crystal_face_perp_dist
-2 7 22 0.3721
12 3 0 0.3144
-10 -10 8 0.2853
2 -25 2 0.1431
-2 25 1 0.1611
-2 25 -5 0.1443
-1 23 -10 0.1486
1 11 -21 0.2838
-2 21 -12 0.1670
-9 -8 -15 0.3670
-2 -10 -21 0.3260
-6 -22 -3 0.2704
0 -17 17 0.2453
-12 2 6 0.3084
1 8 22 0.3488
10 7 13 0.3832
4 24 -2 0.2376
9 -18 2 0.2538

loop_
_geom_angle_atom_site_label_1
_geom_angle_atom_site_label_2
_geom_angle_atom_site_label_3
_geom_angle
H1A O1 H1B 107(2)
Li1 O1 H1A 119(4)
Li1 O1 H1B 116(5)
H2A O2 H2B 107(2)
Li1 O2 H2A 130(5)
Li1 O2 H2B 111(5)
H3A O3 H3B 107(2)
Li2 O3 H3A 122(5)
Li2 O3 H3B 119(5)
H4A O4 H4B 108(2)
Li2 O4 H4A 133(5)
Li2 O4 H4B 100(5)
C1 N1 C3 102.9(4)
C2 N2 C1 103.6(4)
C5 N3 Li1 178.2(6)
C4 N4 Li2 170.7(6)
C6 N5 C7 102.0(4)
C6 N6 C8 102.5(4)
C9 N7 Li1 173.7(6)
C10 N8 Li2 178.1(6)
F4 C00T F5 105.7(5)
F4 C00T F6 105.2(6)
F4 C00T C6 113.5(5)
F5 C00T F6 107.6(6)
F5 C00T C6 112.2(5)
F6 C00T C6 112.1(5)
F1 C00X C1 116.3(8)
F1 C00X F2 108.5(10)
F1 C00X F3 106.6(7)
F2 C00X C1 109.9(7)
F2 C00X F3 102.9(8)
F3 C00X C1 111.8(6)
F1A C00X C1 103.8(12)
F2A C00X C1 120.8(18)
F2A C00X F1A 104.5(19)
F2A C00X F3A 109.4(14)
F3A C00X C1 113.2(10)
F3A C00X F1A 103.1(12)
N1 C1 N2 115.5(6)
N1 C1 C00X 121.6(5)
N2 C1 C00X 122.8(5)
N2 C2 C3 108.3(6)
N2 C2 C4 123.1(4)
C3 C2 C4 128.6(6)
N1 C3 C2 109.6(6)
N1 C3 C5 122.2(4)
C2 C3 C5 128.2(6)
N4 C4 C2 178.4(6)
N3 C5 C3 178.5(6)
N5 C6 C00T 121.4(5)
N6 C6 N5 116.9(5)
N6 C6 C00T 121.6(5)
N5 C7 C8 109.6(5)
N5 C7 C9 122.9(4)
C8 C7 C9 127.5(6)
N6 C8 C7 108.9(6)
N6 C8 C10 122.7(4)
C7 C8 C10 128.4(6)
N7 C9 C7 179.2(6)
N8 C10 C8 178.7(6)
O1 Li1 H2B 123.2(18)
O1 Li1 N3 108.5(5)
O1 Li1 N7 109.4(5)
O2 Li1 O1 118.4(4)
O2 Li1 H2B 19.9(11)
O2 Li1 N3 109.4(5)
O2 Li1 N7 103.9(5)
N3 Li1 H2B 120.0(19)
N3 Li1 N7 106.5(4)
N7 Li1 H2B 84.5(11)
O3 Li2 H4B 123.8(19)
O3 Li2 N4 108.5(5)
O3 Li2 N8 106.0(5)
O4 Li2 O3 118.8(4)
O4 Li2 H4B 22.1(10)
O4 Li2 N4 112.0(5)
O4 Li2 N8 105.4(5)
N4 Li2 H4B 122(2)
N4 Li2 N8 105.0(4)
N8 Li2 H4B 83.6(10)
C12 O5 C11 112.2(6)
C14A O6 C13 124.1(13)
C14 O6 C13 116.3(8)
O5 C11 H11A 109.5
O5 C11 H11B 109.5
O5 C11 H11C 109.5
H11A C11 H11B 109.5
H11A C11 H11C 109.5
H11B C11 H11C 109.5
O5 C12 H12A 109.6
O5 C12 H12B 109.6
O5 C12 C13 110.4(6)
H12A C12 H12B 108.1
C13 C12 H12A 109.6
C13 C12 H12B 109.6
O6 C13 C12 113.9(5)
O6 C13 H13A 108.8
O6 C13 H13B 108.8
C12 C13 H13A 108.8
C12 C13 H13B 108.8
H13A C13 H13B 107.7
O6 C14A H14A 109.5
O6 C14A H14B 109.5
O6 C14A H14C 109.5
H14A C14A H14B 109.5
H14A C14A H14C 109.5
H14B C14A H14C 109.5
O6 C14 H14D 109.5
O6 C14 H14E 109.5
O6 C14 H14F 109.5
H14D C14 H14E 109.5
H14D C14 H14F 109.5
H14E C14 H14F 109.5

loop_
_geom_bond_atom_site_label_1
_geom_bond_atom_site_label_2
_geom_bond_distance
F4 C00T 1.319(8)
F5 C00T 1.319(8)
F6 C00T 1.328(8)
O1 H1A 0.854(14)
O1 H1B 0.851(14)
O1 Li1 1.941(10)
O2 H2A 0.855(14)
O2 H2B 0.853(14)
O2 Li1 1.884(10)
O3 H3A 0.857(14)
O3 H3B 0.855(14)
O3 Li2 1.930(10)
O4 H4A 0.854(14)
O4 H4B 0.849(14)
O4 Li2 1.912(10)
N1 C1 1.338(8)
N1 C3 1.353(8)
N2 C1 1.350(8)
N2 C2 1.347(8)
N3 C5 1.140(8)
N3 Li1 2.043(11)
N4 C4 1.142(9)
N4 Li2 2.048(12)
N5 C6 1.346(8)
N5 C7 1.350(8)
N6 C6 1.326(7)
N6 C8 1.360(8)
N7 C9 1.129(8)
N7 Li1 2.074(11)
N8 C10 1.139(8)
N8 Li2 2.063(12)
C00T C6 1.488(9)
C00X C1 1.481(10)
C00X F1 1.290(10)
C00X F2 1.343(9)
C00X F3 1.362(10)
C00X F1A 1.392(14)
C00X F2A 1.297(16)
C00X F3A 1.307(14)
C2 C3 1.396(7)
C2 C4 1.416(9)
C3 C5 1.424(9)
C7 C8 1.383(7)
C7 C9 1.453(9)
C8 C10 1.428(9)
Li1 H2B 2.34(5)
Li2 H4B 2.22(6)
O5 C11 1.437(11)
O5 C12 1.417(8)
O6 C13 1.405(9)
O6 C14A 1.381(17)
O6 C14 1.391(13)
C11 H11A 0.9800
C11 H11B 0.9800
C11 H11C 0.9800
C12 H12A 0.9900
C12 H12B 0.9900
C12 C13 1.475(11)
C13 H13A 0.9900
C13 H13B 0.9900
C14A H14A 0.9800
C14A H14B 0.9800
C14A H14C 0.9800
C14 H14D 0.9800
C14 H14E 0.9800
C14 H14F 0.9800

loop_
_geom_hbond_atom_site_label_D
_geom_hbond_atom_site_label_H
_geom_hbond_atom_site_label_A
_geom_hbond_distance_DH
_geom_hbond_distance_HA
_geom_hbond_distance_DA
_geom_hbond_angle_DHA
_geom_hbond_site_symmetry_A
_geom_hbond_publ_flag
O1 H1A O5 0.854(14) 1.89(3) 2.705(6) 158(7) . yes
O1 H1B N2 0.851(14) 1.960(16) 2.811(8) 178(6) 4_666 yes
O2 H2A N6 0.855(14) 2.017(17) 2.868(8) 174(7) 4_566 yes
O2 H2B O3 0.853(14) 1.97(2) 2.817(8) 171(7) 4_666 yes
O3 H3A O6 0.857(14) 1.90(4) 2.708(7) 156(7) 3_666 yes
O3 H3B N1 0.855(14) 1.962(17) 2.815(8) 176(7) 4_665 yes
O4 H4A N5 0.854(14) 2.03(2) 2.857(8) 164(7) 4_565 yes
O4 H4B O1 0.849(14) 2.02(3) 2.836(8) 161(8) 4_665 yes

loop_
_geom_torsion_atom_site_label_1
_geom_torsion_atom_site_label_2
_geom_torsion_atom_site_label_3
_geom_torsion_atom_site_label_4
_geom_torsion
F4 C00T C6 N5 -99.4(6)
F4 C00T C6 N6 78.2(7)
F5 C00T C6 N5 20.4(8)
F5 C00T C6 N6 -162.1(5)
F6 C00T C6 N5 141.6(6)
F6 C00T C6 N6 -40.9(8)
N2 C2 C3 N1 1.5(7)
N2 C2 C3 C5 -179.9(5)
N5 C7 C8 N6 0.4(6)
N5 C7 C8 C10 178.1(5)
C1 N1 C3 C2 -1.1(6)
C1 N1 C3 C5 -179.7(5)
C1 N2 C2 C3 -1.2(6)
C1 N2 C2 C4 -178.8(6)
C2 N2 C1 N1 0.6(7)
C2 N2 C1 C00X -177.3(6)
C3 N1 C1 N2 0.3(7)
C3 N1 C1 C00X 178.2(6)
C4 C2 C3 N1 178.9(6)
C4 C2 C3 C5 -2.5(10)
C6 N5 C7 C8 -0.8(6)
C6 N5 C7 C9 178.9(5)
C6 N6 C8 C7 0.3(6)
C6 N6 C8 C10 -177.6(5)
C7 N5 C6 N6 1.1(6)
C7 N5 C6 C00T 178.8(5)
C8 N6 C6 N5 -0.9(6)
C8 N6 C6 C00T -178.6(5)
C9 C7 C8 N6 -179.3(5)
C9 C7 C8 C10 -1.6(10)
F1 C00X C1 N1 -66.6(12)
F1 C00X C1 N2 111.1(11)
F2 C00X C1 N1 169.6(9)
F2 C00X C1 N2 -12.6(11)
F3 C00X C1 N1 56.1(11)
F3 C00X C1 N2 -126.2(11)
F1A C00X C1 N1 -86.8(12)
F1A C00X C1 N2 91.0(13)
F2A C00X C1 N1 156.7(18)
F2A C00X C1 N2 -26(2)
F3A C00X C1 N1 24.2(19)
F3A C00X C1 N2 -158.0(19)
O5 C12 C13 O6 -75.3(7)
C11 O5 C12 C13 179.3(7)
C14A O6 C13 C12 139(2)
C14 O6 C13 C12 88.6(10)
